data_7013852
loop_
_publ_author_name
'Xie, Ya-Bo'
'Zhang, Chong'
'Li, Jian-Rong'
'Bu, Xian-He'

_publ_section_title
;
 Polymeric silver(I) complexes with pyridyl dithioether ligands:
 experimental and theoretical investigations on the coordination
 properties of the ligands.
;
_journal_issue 4
_journal_name_full 'Dalton transactions (Cambridge, England : 2003)'
_journal_page_first 562
_journal_page_last 569
_journal_paper_doi 10.1039/b315320g
_journal_year 2004
_chemical_formula_sum 'C16.5 H20 Ag F3 N2 O3.5 S3'
_chemical_formula_weight 563.40
_chemical_name_systematic
;
?
;
_space_group_IT_number 15
_symmetry_cell_setting monoclinic
_symmetry_space_group_name_Hall '-C 2yc'
_symmetry_space_group_name_H-M 'C 1 2/c 1'
_atom_sites_solution_hydrogens geom
_atom_sites_solution_primary direct
_atom_sites_solution_secondary difmap
_audit_creation_method SHELXL-97
_cell_angle_alpha 90.00
_cell_angle_beta 117.854(8)
_cell_angle_gamma 90.00
_cell_formula_units_Z 8
_cell_length_a 17.382(5)
_cell_length_b 21.700(6)
_cell_length_c 14.334(5)
_cell_measurement_reflns_used 978
_cell_measurement_temperature 293(2)
_cell_measurement_theta_max 21.45
_cell_measurement_theta_min 2.47
_cell_volume 4780(3)
_computing_cell_refinement 'Bruker SMART'
_computing_data_collection 'Bruker SMART'
_computing_data_reduction 'Bruker SAINT'
_computing_molecular_graphics 'Bruker SHELXTL'
_computing_publication_material 'Bruker SHELXTL'
_computing_structure_refinement 'SHELXL-97 (Sheldrick, 1997)'
_computing_structure_solution 'SHELXS-97 (Sheldrick, 1990)'
_diffrn_ambient_temperature 293(2)
_diffrn_measured_fraction_theta_full 0.998
_diffrn_measured_fraction_theta_max 0.998
_diffrn_measurement_device_type 'CCD area detector'
_diffrn_measurement_method 'phi and omega scans'
_diffrn_radiation_monochromator graphite
_diffrn_radiation_source 'fine-focus sealed tube'
_diffrn_radiation_type MoK\a
_diffrn_radiation_wavelength 0.71073
_diffrn_reflns_av_R_equivalents 0.0694
_diffrn_reflns_av_sigmaI/netI 0.0918
_diffrn_reflns_limit_h_max 20
_diffrn_reflns_limit_h_min -14
_diffrn_reflns_limit_k_max 24
_diffrn_reflns_limit_k_min -25
_diffrn_reflns_limit_l_max 17
_diffrn_reflns_limit_l_min -16
_diffrn_reflns_number 11124
_diffrn_reflns_theta_full 25.00
_diffrn_reflns_theta_max 25.00
_diffrn_reflns_theta_min 2.47
_exptl_absorpt_coefficient_mu 1.149
_exptl_absorpt_correction_T_max 0.8199
_exptl_absorpt_correction_T_min 0.7100
_exptl_absorpt_correction_type multi-scan
_exptl_absorpt_process_details SADABS
_exptl_crystal_colour Colorless
_exptl_crystal_density_diffrn 1.566
_exptl_crystal_density_method 'not measured'
_exptl_crystal_description Flake
_exptl_crystal_F_000 2264
_exptl_crystal_size_max 0.32
_exptl_crystal_size_mid 0.22
_exptl_crystal_size_min 0.18
_refine_diff_density_max 0.831
_refine_diff_density_min -0.498
_refine_diff_density_rms 0.115
_refine_ls_extinction_coef 0.00019(12)
_refine_ls_extinction_expression Fc^*^=kFc[1+0.001xFc^2^\l^3^/sin(2\q)]^-1/4^
_refine_ls_extinction_method SHELXL
_refine_ls_goodness_of_fit_ref 1.019
_refine_ls_hydrogen_treatment mixed
_refine_ls_matrix_type full
_refine_ls_number_parameters 347
_refine_ls_number_reflns 4207
_refine_ls_number_restraints 215
_refine_ls_restrained_S_all 1.022
_refine_ls_R_factor_all 0.1543
_refine_ls_R_factor_gt 0.0678
_refine_ls_shift/su_max 0.001
_refine_ls_shift/su_mean 0.000
_refine_ls_structure_factor_coef Fsqd
_refine_ls_weighting_details 'calc w=1/[\s^2^(Fo^2^)+(0.1015P)^2^+0.0000P] where P=(Fo^2^+2Fc^2^)/3'
_refine_ls_weighting_scheme calc
_refine_ls_wR_factor_gt 0.1636
_refine_ls_wR_factor_ref 0.2043
_reflns_number_gt 2015
_reflns_number_total 4207
_reflns_threshold_expression >2sigma(I)
_cod_data_source_file b315320g.txt
_cod_data_source_block 021224d
_cod_depositor_comments
;
The following automatic conversions were performed:
'_symmetry_cell_setting' value 'Monoclinic' changed to 'monoclinic'
according to '/home/saulius/struct/CIF-dictionaries/cif_core.dic'
dictionary named 'cif_core.dic' version 2.4.1 from
2010-06-29.

'_exptl_absorpt_correction_type' value 'MULTI-SCAN' changed
to 'multi-scan' according to
'/home/saulius/struct/CIF-dictionaries/cif_core.dic' dictionary named
'cif_core.dic' version 2.4.1 from 2010-06-29.

Automatic conversion script
Id: cif_fix_enum 1527 2010-12-29 10:47:43Z saulius 
;
_cod_original_sg_symbol_H-M C2/c
_cod_original_formula_sum 'C16.50 H20 Ag F3 N2 O3.50 S3'
_cod_database_code 7013852

loop_
_symmetry_equiv_pos_as_xyz
'x, y, z'
'-x, y, -z+1/2'
'x+1/2, y+1/2, z'
'-x+1/2, y+1/2, -z+1/2'
'-x, -y, -z'
'x, -y, z-1/2'
'-x+1/2, -y+1/2, -z'
'x+1/2, -y+1/2, z-1/2'

loop_
_atom_site_label
_atom_site_type_symbol
_atom_site_fract_x
_atom_site_fract_y
_atom_site_fract_z
_atom_site_U_iso_or_equiv
_atom_site_adp_type
_atom_site_occupancy
_atom_site_symmetry_multiplicity
_atom_site_calc_flag
_atom_site_refinement_flags
_atom_site_disorder_assembly
_atom_site_disorder_group
Ag1 Ag 1.10091(4) 0.41999(3) 1.19248(6) 0.0798(4) Uani 1 1 d . . .
N1 N 1.0145(4) 0.4995(3) 1.1310(5) 0.0582(19) Uani 1 1 d . . .
N2 N 0.3221(5) 0.1643(3) 0.7920(6) 0.0647(19) Uani 1 1 d . . .
S1 S 0.89458(13) 0.42046(11) 1.10156(19) 0.0648(6) Uani 1 1 d . . .
S2 S 0.47255(16) 0.21526(11) 0.8684(2) 0.0812(8) Uani 1 1 d . . .
C1 C 1.0470(6) 0.5547(5) 1.1318(8) 0.077(3) Uani 1 1 d . . .
H1 H 1.1068 0.5579 1.1562 0.093 Uiso 1 1 calc R . .
C2 C 0.9980(7) 0.6077(5) 1.0988(8) 0.093(3) Uani 1 1 d . . .
H2 H 1.0230 0.6455 1.0983 0.112 Uiso 1 1 calc R . .
C3 C 0.9111(7) 0.6021(5) 1.0668(9) 0.096(4) Uani 1 1 d . . .
H3 H 0.8758 0.6369 1.0459 0.116 Uiso 1 1 calc R . .
C4 C 0.8752(6) 0.5456(4) 1.0653(8) 0.076(3) Uani 1 1 d . . .
H4 H 0.8159 0.5414 1.0431 0.091 Uiso 1 1 calc R . .
C5 C 0.9301(6) 0.4948(4) 1.0980(6) 0.058(2) Uani 1 1 d . . .
C6 C 0.7781(5) 0.4226(4) 1.0208(8) 0.074(3) Uani 1 1 d . . .
H6A H 0.7520 0.4459 1.0565 0.089 Uiso 1 1 calc R . .
H6B H 0.7638 0.4428 0.9544 0.089 Uiso 1 1 calc R . .
C7 C 0.7425(5) 0.3580(4) 1.0003(8) 0.064(2) Uani 1 1 d . . .
H7A H 0.7665 0.3354 1.0663 0.077 Uiso 1 1 calc R . .
H7B H 0.7605 0.3374 0.9536 0.077 Uiso 1 1 calc R . .
C8 C 0.6444(5) 0.3573(4) 0.9510(7) 0.067(2) Uani 1 1 d . . .
H8A H 0.6267 0.3785 0.9974 0.080 Uiso 1 1 calc R . .
H8B H 0.6207 0.3797 0.8848 0.080 Uiso 1 1 calc R . .
C9 C 0.6067(5) 0.2934(4) 0.9304(7) 0.065(2) Uani 1 1 d . . .
H9A H 0.6334 0.2699 0.9955 0.078 Uiso 1 1 calc R . .
H9B H 0.6207 0.2731 0.8799 0.078 Uiso 1 1 calc R . .
C10 C 0.5087(5) 0.2931(4) 0.8880(7) 0.069(3) Uani 1 1 d . . .
H10A H 0.4809 0.3155 0.8217 0.083 Uiso 1 1 calc R . .
H10B H 0.4936 0.3131 0.9378 0.083 Uiso 1 1 calc R . .
C11 C 0.3601(5) 0.2201(4) 0.8142(7) 0.060(2) Uani 1 1 d . . .
C12 C 0.3126(6) 0.2743(4) 0.7966(8) 0.085(3) Uani 1 1 d . . .
H12 H 0.3403 0.3124 0.8134 0.102 Uiso 1 1 calc R . .
C13 C 0.2243(7) 0.2702(5) 0.7540(10) 0.098(4) Uani 1 1 d . . .
H13 H 0.1911 0.3058 0.7411 0.117 Uiso 1 1 calc R . .
C14 C 0.1833(6) 0.2123(5) 0.7296(9) 0.094(3) Uani 1 1 d . . .
H14 H 0.1232 0.2087 0.7007 0.112 Uiso 1 1 calc R . .
C15 C 0.2347(6) 0.1622(4) 0.7499(8) 0.079(3) Uani 1 1 d . . .
H15 H 0.2081 0.1237 0.7338 0.095 Uiso 1 1 calc R . .
S3 S 0.2975(4) 0.5347(4) 0.2977(6) 0.091(3) Uani 0.771(11) 1 d PDU . 1
O1 O 0.2429(6) 0.4841(4) 0.2569(11) 0.121(5) Uani 0.771(11) 1 d PDU . 1
O2 O 0.3185(11) 0.5480(8) 0.4047(8) 0.192(7) Uani 0.771(11) 1 d PDU . 1
O3 O 0.2737(12) 0.5878(6) 0.2347(12) 0.124(6) Uani 0.771(11) 1 d PDU . 1
C16 C 0.4013(6) 0.5093(5) 0.3107(10) 0.116(4) Uani 0.771(11) 1 d PDU . 1
F1 F 0.4290(5) 0.4569(4) 0.3695(9) 0.161(5) Uani 0.771(11) 1 d PDU . 1
F2 F 0.3903(8) 0.4989(6) 0.2100(9) 0.192(6) Uani 0.771(11) 1 d PDU . 1
F3 F 0.4598(10) 0.5570(5) 0.3603(13) 0.213(8) Uani 0.771(11) 1 d PDU . 1
S3' S 0.2995(14) 0.5239(11) 0.2736(19) 0.086(7) Uani 0.229(11) 1 d PDU . 2
O1' O 0.267(3) 0.4818(14) 0.189(3) 0.157(17) Uani 0.229(11) 1 d PDU . 2
O2' O 0.258(4) 0.518(2) 0.338(4) 0.192(19) Uani 0.229(11) 1 d PDU . 2
O3' O 0.298(4) 0.5856(12) 0.240(3) 0.092(13) Uani 0.229(11) 1 d PDU . 2
C16' C 0.4024(17) 0.5333(17) 0.391(2) 0.154(13) Uani 0.229(11) 1 d PDU . 2
F1' F 0.418(3) 0.488(2) 0.464(3) 0.25(2) Uani 0.229(11) 1 d PDU . 2
F2' F 0.457(3) 0.5314(17) 0.346(4) 0.150(14) Uani 0.229(11) 1 d PDU . 2
F3' F 0.396(4) 0.591(2) 0.426(4) 0.245(19) Uani 0.229(11) 1 d PDU . 2
O4 O 0.4193(15) 0.7080(11) 0.5921(15) 0.153(7) Uani 0.50 1 d PDU . .
H4A H 0.4579 0.7144 0.6522 0.230 Uiso 0.50 1 calc PR . .
C17 C 0.386(2) 0.6455(12) 0.585(3) 0.163(11) Uani 0.50 1 d PDU . .
H17A H 0.4021 0.6304 0.6546 0.245 Uiso 0.50 1 calc PR . .
H17B H 0.4107 0.6193 0.5518 0.245 Uiso 0.50 1 calc PR . .
H17C H 0.3240 0.6457 0.5439 0.245 Uiso 0.50 1 calc PR . .

loop_
_atom_site_aniso_label
_atom_site_aniso_U_11
_atom_site_aniso_U_22
_atom_site_aniso_U_33
_atom_site_aniso_U_23
_atom_site_aniso_U_13
_atom_site_aniso_U_12
Ag1 0.0525(5) 0.0531(5) 0.1187(7) -0.0094(4) 0.0272(4) -0.0038(3)
N1 0.046(4) 0.049(5) 0.070(5) -0.001(4) 0.018(4) -0.009(3)
N2 0.062(5) 0.051(5) 0.079(5) -0.003(4) 0.030(4) -0.011(3)
S1 0.0446(12) 0.0542(13) 0.0870(16) 0.0005(12) 0.0235(11) -0.0015(10)
S2 0.0560(14) 0.0474(14) 0.129(2) -0.0040(14) 0.0340(14) -0.0048(11)
C1 0.056(6) 0.068(7) 0.093(8) 0.005(6) 0.023(5) -0.005(5)
C2 0.076(7) 0.075(8) 0.100(8) 0.018(6) 0.018(6) -0.026(6)
C3 0.069(7) 0.069(7) 0.125(9) 0.024(6) 0.023(6) 0.005(5)
C4 0.056(6) 0.056(6) 0.099(7) 0.007(5) 0.023(5) -0.011(5)
C5 0.055(5) 0.057(6) 0.053(5) -0.002(4) 0.017(4) 0.002(4)
C6 0.048(5) 0.065(6) 0.095(7) -0.003(5) 0.021(5) 0.002(4)
C7 0.046(5) 0.054(6) 0.085(6) -0.005(5) 0.024(4) -0.009(4)
C8 0.056(5) 0.051(5) 0.088(7) -0.001(5) 0.028(5) -0.004(4)
C9 0.060(5) 0.054(6) 0.077(6) -0.002(5) 0.029(5) -0.007(4)
C10 0.066(6) 0.056(6) 0.084(7) -0.003(5) 0.033(5) -0.007(4)
C11 0.052(5) 0.051(6) 0.071(6) -0.001(4) 0.023(4) -0.004(4)
C12 0.063(6) 0.053(6) 0.123(9) 0.003(6) 0.030(6) 0.001(5)
C13 0.064(7) 0.065(7) 0.148(10) 0.011(7) 0.036(7) 0.016(5)
C14 0.055(6) 0.074(8) 0.132(10) -0.003(7) 0.027(6) 0.006(6)
C15 0.067(7) 0.055(6) 0.117(8) -0.015(6) 0.044(6) -0.016(5)
S3 0.064(3) 0.084(5) 0.119(4) -0.009(3) 0.037(3) -0.023(3)
O1 0.054(5) 0.068(6) 0.203(13) -0.007(7) 0.028(7) -0.019(5)
O2 0.216(17) 0.247(18) 0.157(9) -0.059(10) 0.125(12) -0.088(13)
O3 0.085(9) 0.071(7) 0.194(12) 0.012(7) 0.049(8) -0.002(6)
C16 0.063(8) 0.085(10) 0.190(13) 0.005(9) 0.051(10) -0.026(6)
F1 0.065(5) 0.108(7) 0.239(11) 0.041(8) 0.012(6) 0.004(5)
F2 0.206(13) 0.180(12) 0.251(11) 0.008(9) 0.158(11) 0.051(9)
F3 0.077(6) 0.111(10) 0.382(18) -0.011(11) 0.049(10) -0.055(8)
S3' 0.086(11) 0.041(9) 0.141(15) 0.026(9) 0.061(9) 0.007(8)
O1' 0.19(3) 0.048(17) 0.18(3) -0.005(18) 0.04(2) 0.00(2)
O2' 0.19(3) 0.22(4) 0.23(3) 0.06(3) 0.16(3) -0.03(3)
O3' 0.14(3) 0.041(12) 0.11(2) 0.006(14) 0.067(18) -0.003(17)
C16' 0.131(19) 0.16(3) 0.14(2) 0.015(14) 0.035(12) 0.02(2)
F1' 0.22(3) 0.30(3) 0.16(3) 0.08(3) 0.031(19) -0.01(3)
F2' 0.091(15) 0.07(2) 0.28(3) -0.01(2) 0.07(2) -0.053(19)
F3' 0.27(4) 0.23(3) 0.20(3) -0.10(2) 0.08(2) -0.03(3)
O4 0.173(11) 0.179(11) 0.129(10) -0.001(8) 0.088(8) 0.024(8)
C17 0.177(14) 0.186(15) 0.153(14) -0.014(9) 0.099(10) 0.011(10)

loop_
_atom_type_symbol
_atom_type_description
_atom_type_scat_dispersion_real
_atom_type_scat_dispersion_imag
_atom_type_scat_source
C C 0.0033 0.0016 'International Tables Vol C Tables 4.2.6.8 and 6.1.1.4'
H H 0.0000 0.0000 'International Tables Vol C Tables 4.2.6.8 and 6.1.1.4'
N N 0.0061 0.0033 'International Tables Vol C Tables 4.2.6.8 and 6.1.1.4'
O O 0.0106 0.0060 'International Tables Vol C Tables 4.2.6.8 and 6.1.1.4'
F F 0.0171 0.0103 'International Tables Vol C Tables 4.2.6.8 and 6.1.1.4'
S S 0.1246 0.1234 'International Tables Vol C Tables 4.2.6.8 and 6.1.1.4'
Ag Ag -0.8971 1.1015 'International Tables Vol C Tables 4.2.6.8 and 6.1.1.4'

loop_
_geom_angle_atom_site_label_1
_geom_angle_atom_site_label_2
_geom_angle_atom_site_label_3
_geom_angle
_geom_angle_site_symmetry_1
_geom_angle_site_symmetry_3
_geom_angle_publ_flag
N1 Ag1 N2 164.1(3) . 7_657 ?
N1 Ag1 O1 94.6(3) . 1_656 ?
N2 Ag1 O1 88.7(3) 7_657 1_656 ?
N1 Ag1 S1 95.39(19) . 2_757 ?
N2 Ag1 S1 99.90(19) 7_657 2_757 ?
O1 Ag1 S1 93.8(4) 1_656 2_757 ?
C5 N1 C1 118.3(8) . . ?
C5 N1 Ag1 121.5(5) . . ?
C1 N1 Ag1 120.0(6) . . ?
C11 N2 C15 117.6(8) . . ?
C11 N2 Ag1 120.8(6) . 7_657 ?
C15 N2 Ag1 121.2(6) . 7_657 ?
C5 S1 C6 105.4(4) . . ?
C5 S1 Ag1 101.0(3) . 2_757 ?
C6 S1 Ag1 98.1(4) . 2_757 ?
C11 S2 C10 104.7(4) . . ?
N1 C1 C2 124.0(9) . . ?
N1 C1 H1 118.0 . . ?
C2 C1 H1 118.0 . . ?
C3 C2 C1 116.9(10) . . ?
C3 C2 H2 121.6 . . ?
C1 C2 H2 121.6 . . ?
C2 C3 C4 120.6(10) . . ?
C2 C3 H3 119.7 . . ?
C4 C3 H3 119.7 . . ?
C3 C4 C5 118.0(9) . . ?
C3 C4 H4 121.0 . . ?
C5 C4 H4 121.0 . . ?
N1 C5 C4 122.2(8) . . ?
N1 C5 S1 114.5(6) . . ?
C4 C5 S1 123.3(7) . . ?
C7 C6 S1 109.8(6) . . ?
C7 C6 H6A 109.7 . . ?
S1 C6 H6A 109.7 . . ?
C7 C6 H6B 109.7 . . ?
S1 C6 H6B 109.7 . . ?
H6A C6 H6B 108.2 . . ?
C6 C7 C8 111.9(7) . . ?
C6 C7 H7A 109.2 . . ?
C8 C7 H7A 109.2 . . ?
C6 C7 H7B 109.2 . . ?
C8 C7 H7B 109.2 . . ?
H7A C7 H7B 107.9 . . ?
C9 C8 C7 113.3(7) . . ?
C9 C8 H8A 108.9 . . ?
C7 C8 H8A 108.9 . . ?
C9 C8 H8B 108.9 . . ?
C7 C8 H8B 108.9 . . ?
H8A C8 H8B 107.7 . . ?
C8 C9 C10 112.7(7) . . ?
C8 C9 H9A 109.0 . . ?
C10 C9 H9A 109.0 . . ?
C8 C9 H9B 109.0 . . ?
C10 C9 H9B 109.0 . . ?
H9A C9 H9B 107.8 . . ?
C9 C10 S2 108.3(6) . . ?
C9 C10 H10A 110.0 . . ?
S2 C10 H10A 110.0 . . ?
C9 C10 H10B 110.0 . . ?
S2 C10 H10B 110.0 . . ?
H10A C10 H10B 108.4 . . ?
N2 C11 C12 122.3(8) . . ?
N2 C11 S2 112.2(6) . . ?
C12 C11 S2 125.5(7) . . ?
C13 C12 C11 118.3(9) . . ?
C13 C12 H12 120.8 . . ?
C11 C12 H12 120.8 . . ?
C12 C13 C14 120.3(9) . . ?
C12 C13 H13 119.9 . . ?
C14 C13 H13 119.9 . . ?
C15 C14 C13 117.3(9) . . ?
C15 C14 H14 121.4 . . ?
C13 C14 H14 121.4 . . ?
N2 C15 C14 124.2(9) . . ?
N2 C15 H15 117.9 . . ?
C14 C15 H15 117.9 . . ?
O1 S3 O3 116.2(7) . . ?
O1 S3 O2 113.1(7) . . ?
O3 S3 O2 112.0(7) . . ?
O1 S3 C16 104.7(8) . . ?
O3 S3 C16 107.3(10) . . ?
O2 S3 C16 102.0(9) . . ?
S3 O1 Ag1 157.1(8) . 1_454 ?
F1 C16 F2 110.2(8) . . ?
F1 C16 F3 110.0(8) . . ?
F2 C16 F3 111.5(8) . . ?
F1 C16 S3 111.4(8) . . ?
F2 C16 S3 107.3(8) . . ?
F3 C16 S3 106.3(10) . . ?
O1' S3' O2' 112.4(11) . . ?
O1' S3' O3' 112.4(11) . . ?
O2' S3' O3' 112.0(11) . . ?
O1' S3' C16' 134(3) . . ?
O2' S3' C16' 89(3) . . ?
O3' S3' C16' 94(3) . . ?
F1' C16' F3' 113.0(11) . . ?
F1' C16' F2' 113.6(11) . . ?
F3' C16' F2' 113.3(11) . . ?
F1' C16' S3' 113(3) . . ?
F3' C16' S3' 103(3) . . ?
F2' C16' S3' 99(3) . . ?
C17 O4 H4A 109.5 . . ?
O4 C17 H17A 109.5 . . ?
O4 C17 H17B 109.5 . . ?
H17A C17 H17B 109.5 . . ?
O4 C17 H17C 109.5 . . ?
H17A C17 H17C 109.5 . . ?
H17B C17 H17C 109.5 . . ?

loop_
_geom_bond_atom_site_label_1
_geom_bond_atom_site_label_2
_geom_bond_distance
_geom_bond_site_symmetry_2
_geom_bond_publ_flag
Ag1 N1 2.185(7) . ?
Ag1 N2 2.216(7) 7_657 ?
Ag1 O1 2.598(8) 1_656 ?
Ag1 S1 2.917(3) 2_757 ?
N1 C5 1.317(10) . ?
N1 C1 1.322(11) . ?
N2 C11 1.343(10) . ?
N2 C15 1.348(10) . ?
N2 Ag1 2.216(7) 7_657 ?
S1 C5 1.736(9) . ?
S1 C6 1.803(8) . ?
S1 Ag1 2.917(3) 2_757 ?
S2 C11 1.736(8) . ?
S2 C10 1.779(9) . ?
C1 C2 1.377(14) . ?
C1 H1 0.9300 . ?
C2 C3 1.364(14) . ?
C2 H2 0.9300 . ?
C3 C4 1.371(13) . ?
C3 H3 0.9300 . ?
C4 C5 1.389(12) . ?
C4 H4 0.9300 . ?
C6 C7 1.504(11) . ?
C6 H6A 0.9700 . ?
C6 H6B 0.9700 . ?
C7 C8 1.509(10) . ?
C7 H7A 0.9700 . ?
C7 H7B 0.9700 . ?
C8 C9 1.503(11) . ?
C8 H8A 0.9700 . ?
C8 H8B 0.9700 . ?
C9 C10 1.519(11) . ?
C9 H9A 0.9700 . ?
C9 H9B 0.9700 . ?
C10 H10A 0.9700 . ?
C10 H10B 0.9700 . ?
C11 C12 1.391(12) . ?
C12 C13 1.364(13) . ?
C12 H12 0.9300 . ?
C13 C14 1.405(14) . ?
C13 H13 0.9300 . ?
C14 C15 1.350(12) . ?
C14 H14 0.9300 . ?
C15 H15 0.9300 . ?
S3 O1 1.389(7) . ?
S3 O3 1.402(7) . ?
S3 O2 1.430(8) . ?
S3 C16 1.811(9) . ?
O1 Ag1 2.598(8) 1_454 ?
C16 F1 1.363(9) . ?
C16 F2 1.384(9) . ?
C16 F3 1.391(8) . ?
S3' O1' 1.411(10) . ?
S3' O2' 1.418(10) . ?
S3' O3' 1.419(10) . ?
S3' C16' 1.804(10) . ?
C16' F1' 1.372(10) . ?
C16' F3' 1.378(10) . ?
C16' F2' 1.380(10) . ?
O4 C17 1.457(10) . ?
O4 H4A 0.8200 . ?
C17 H17A 0.9600 . ?
C17 H17B 0.9600 . ?
C17 H17C 0.9600 . ?

loop_
_geom_torsion_atom_site_label_1
_geom_torsion_atom_site_label_2
_geom_torsion_atom_site_label_3
_geom_torsion_atom_site_label_4
_geom_torsion
_geom_torsion_site_symmetry_1
_geom_torsion_site_symmetry_2
_geom_torsion_site_symmetry_3
_geom_torsion_site_symmetry_4
_geom_torsion_publ_flag
N2 Ag1 N1 C5 86.8(11) 7_657 . . . ?
O1 Ag1 N1 C5 -171.6(7) 1_656 . . . ?
S1 Ag1 N1 C5 -77.3(6) 2_757 . . . ?
N2 Ag1 N1 C1 -97.1(11) 7_657 . . . ?
O1 Ag1 N1 C1 4.5(8) 1_656 . . . ?
S1 Ag1 N1 C1 98.8(7) 2_757 . . . ?
C5 N1 C1 C2 -1.0(15) . . . . ?
Ag1 N1 C1 C2 -177.2(8) . . . . ?
N1 C1 C2 C3 2.2(17) . . . . ?
C1 C2 C3 C4 -1.9(17) . . . . ?
C2 C3 C4 C5 0.5(17) . . . . ?
C1 N1 C5 C4 -0.5(13) . . . . ?
Ag1 N1 C5 C4 175.6(7) . . . . ?
C1 N1 C5 S1 -179.3(7) . . . . ?
Ag1 N1 C5 S1 -3.2(9) . . . . ?
C3 C4 C5 N1 0.8(15) . . . . ?
C3 C4 C5 S1 179.5(8) . . . . ?
C6 S1 C5 N1 -164.5(6) . . . . ?
Ag1 S1 C5 N1 93.8(6) 2_757 . . . ?
C6 S1 C5 C4 16.7(9) . . . . ?
Ag1 S1 C5 C4 -85.0(8) 2_757 . . . ?
C5 S1 C6 C7 168.5(7) . . . . ?
Ag1 S1 C6 C7 -87.6(7) 2_757 . . . ?
S1 C6 C7 C8 169.2(7) . . . . ?
C6 C7 C8 C9 -179.4(8) . . . . ?
C7 C8 C9 C10 175.9(8) . . . . ?
C8 C9 C10 S2 -179.4(7) . . . . ?
C11 S2 C10 C9 -177.1(6) . . . . ?
C15 N2 C11 C12 1.0(13) . . . . ?
Ag1 N2 C11 C12 174.3(7) 7_657 . . . ?
C15 N2 C11 S2 179.7(7) . . . . ?
Ag1 N2 C11 S2 -7.0(9) 7_657 . . . ?
C10 S2 C11 N2 178.5(6) . . . . ?
C10 S2 C11 C12 -2.9(10) . . . . ?
N2 C11 C12 C13 -0.9(15) . . . . ?
S2 C11 C12 C13 -179.4(8) . . . . ?
C11 C12 C13 C14 0.5(17) . . . . ?
C12 C13 C14 C15 -0.1(18) . . . . ?
C11 N2 C15 C14 -0.7(14) . . . . ?
Ag1 N2 C15 C14 -173.9(9) 7_657 . . . ?
C13 C14 C15 N2 0.2(17) . . . . ?
O3 S3 O1 Ag1 -66(3) . . . 1_454 ?
O2 S3 O1 Ag1 65(2) . . . 1_454 ?
C16 S3 O1 Ag1 176(2) . . . 1_454 ?
O1 S3 C16 F1 -54.9(11) . . . . ?
O3 S3 C16 F1 -178.9(9) . . . . ?
O2 S3 C16 F1 63.2(10) . . . . ?
O1 S3 C16 F2 65.9(10) . . . . ?
O3 S3 C16 F2 -58.1(10) . . . . ?
O2 S3 C16 F2 -176.0(9) . . . . ?
O1 S3 C16 F3 -174.8(10) . . . . ?
O3 S3 C16 F3 61.2(11) . . . . ?
O2 S3 C16 F3 -56.7(11) . . . . ?
O1' S3' C16' F1' -70(4) . . . . ?
O2' S3' C16' F1' 51(3) . . . . ?
O3' S3' C16' F1' 163(3) . . . . ?
O1' S3' C16' F3' 167(3) . . . . ?
O2' S3' C16' F3' -71(3) . . . . ?
O3' S3' C16' F3' 41(3) . . . . ?
O1' S3' C16' F2' 51(4) . . . . ?
O2' S3' C16' F2' 172(3) . . . . ?
O3' S3' C16' F2' -76(3) . . . . ?
